data_4329012
loop_
_publ_author_name
'Meisu Zhou'
'Xiaoli Qiao'
'Hongbo Tong'
'Tao Gong'
'Mei Fan'
'Qiaokun Yang'
'Qingchen Dong'
'Jianbin Chao'
'Zhiqiang Guo'
'Diansheng Liu'

_publ_section_title
;
 From Lithium Bis(trimethylsilyl)amide with Cyanoamine into Triazine
 Compounds: Synthesis and Structures of Lithium
 6-((Trimethylsilyl)amido)-2,4-bis(dimethylamino)[1,3,5]triazines and
 Their Manganese and Cobalt Complexes
;
_journal_name_full 'Inorganic Chemistry'
_journal_page_first 4925
_journal_page_last 4930
_journal_paper_doi 10.1021/ic201629a
_journal_volume 51
_journal_year 2012
_chemical_formula_sum 'C22 H51 Co N11 Si3'
_chemical_formula_weight 612.94
_chemical_name_systematic
; 
 ? 
;
_space_group_IT_number 2
_symmetry_cell_setting triclinic
_symmetry_space_group_name_Hall '-P 1'
_symmetry_space_group_name_H-M 'P -1'
_atom_sites_solution_hydrogens geom
_atom_sites_solution_primary direct
_atom_sites_solution_secondary difmap
_audit_creation_method SHELXL-97
_cell_angle_alpha 80.444(4)
_cell_angle_beta 80.618(3)
_cell_angle_gamma 72.426(3)
_cell_formula_units_Z 2
_cell_length_a 10.603(3)
_cell_length_b 12.021(4)
_cell_length_c 14.728(4)
_cell_measurement_reflns_used 3542
_cell_measurement_temperature 213(2)
_cell_measurement_theta_max 26.219
_cell_measurement_theta_min 2.6015
_cell_volume 1752.0(9)
_computing_cell_refinement SAINT
_computing_data_collection SMART
_computing_data_reduction SAINT
_computing_molecular_graphics SHELXTL
_computing_publication_material SHELXTL
_computing_structure_refinement 'SHELXL-97 (Sheldrick, 1997)'
_computing_structure_solution 'SHELXS-97 (Sheldrick, 1990)'
_diffrn_ambient_temperature 213(2)
_diffrn_measured_fraction_theta_full 0.961
_diffrn_measured_fraction_theta_max 0.961
_diffrn_measurement_device_type 'ccd area scan'
_diffrn_measurement_method \w
_diffrn_radiation_monochromator graphite
_diffrn_radiation_source 'fine-focus sealed tube'
_diffrn_radiation_type MoK\a
_diffrn_radiation_wavelength 0.71073
_diffrn_reflns_av_R_equivalents 0.0226
_diffrn_reflns_av_sigmaI/netI 0.0461
_diffrn_reflns_limit_h_max 12
_diffrn_reflns_limit_h_min -12
_diffrn_reflns_limit_k_max 7
_diffrn_reflns_limit_k_min -14
_diffrn_reflns_limit_l_max 17
_diffrn_reflns_limit_l_min -17
_diffrn_reflns_number 7041
_diffrn_reflns_theta_full 25.01
_diffrn_reflns_theta_max 25.01
_diffrn_reflns_theta_min 1.41
_diffrn_standards_decay_% 3.84
_exptl_absorpt_coefficient_mu 0.621
_exptl_absorpt_correction_T_max 0.8859
_exptl_absorpt_correction_T_min 0.8356
_exptl_absorpt_correction_type multi-scan
_exptl_absorpt_process_details sadabs
_exptl_crystal_colour purple
_exptl_crystal_density_diffrn 1.162
_exptl_crystal_description block
_exptl_crystal_F_000 658
_exptl_crystal_size_max 0.30
_exptl_crystal_size_mid 0.20
_exptl_crystal_size_min 0.20
_refine_diff_density_max 0.883
_refine_diff_density_min -0.743
_refine_diff_density_rms 0.175
_refine_ls_extinction_method none
_refine_ls_goodness_of_fit_ref 1.151
_refine_ls_hydrogen_treatment constr
_refine_ls_matrix_type full
_refine_ls_number_parameters 351
_refine_ls_number_reflns 5934
_refine_ls_number_restraints 0
_refine_ls_restrained_S_all 1.151
_refine_ls_R_factor_all 0.0756
_refine_ls_R_factor_gt 0.0556
_refine_ls_shift/su_max 0.001
_refine_ls_shift/su_mean 0.000
_refine_ls_structure_factor_coef Fsqd
_refine_ls_weighting_details 'calc w=1/[\s^2^(Fo^2^)+(0.1290P)^2^+0.0975P] where P=(Fo^2^+2Fc^2^)/3'
_refine_ls_weighting_scheme calc
_refine_ls_wR_factor_gt 0.1473
_refine_ls_wR_factor_ref 0.1990
_reflns_number_gt 4723
_reflns_number_total 5934
_reflns_threshold_expression >2sigma(I)
_cod_data_source_file ic201629a_si_001_3.cif
_cod_data_source_block s683p
_cod_database_code 4329012

loop_
_symmetry_equiv_pos_as_xyz
'x, y, z'
'-x, -y, -z'

loop_
_atom_site_label
_atom_site_type_symbol
_atom_site_fract_x
_atom_site_fract_y
_atom_site_fract_z
_atom_site_U_iso_or_equiv
_atom_site_adp_type
_atom_site_occupancy
_atom_site_symmetry_multiplicity
_atom_site_calc_flag
_atom_site_refinement_flags
Co Co 0.70855(4) 0.84218(4) 0.25964(3) 0.0357(2) Uani 1 1 d .
N1 N 0.6865(3) 1.0147(3) 0.2241(2) 0.0409(7) Uani 1 1 d .
N2 N 0.5226(4) 1.1981(3) 0.2253(3) 0.0635(10) Uani 1 1 d .
N3 N 0.4722(3) 1.0482(3) 0.1768(3) 0.0510(8) Uani 1 1 d .
N4 N 0.3948(4) 0.9244(4) 0.1138(3) 0.0638(11) Uani 1 1 d .
N5 N 0.5293(3) 0.8447(3) 0.2353(2) 0.0414(7) Uani 1 1 d .
N6 N 0.8577(3) 0.6925(3) 0.2420(2) 0.0387(7) Uani 1 1 d .
N7 N 0.8226(3) 0.7758(2) 0.3734(2) 0.0357(7) Uani 1 1 d .
N8 N 0.7909(3) 0.8627(3) 0.5085(2) 0.0527(9) Uani 1 1 d .
N9 N 0.9813(3) 0.7072(3) 0.4841(2) 0.0409(7) Uani 1 1 d .
N10 N 1.1596(3) 0.5498(3) 0.4584(2) 0.0498(8) Uani 1 1 d .
N11 N 1.0165(3) 0.6094(3) 0.3489(2) 0.0392(7) Uani 1 1 d .
Si1 Si 0.83330(12) 1.05757(10) 0.19500(9) 0.0508(3) Uani 1 1 d .
Si2 Si 0.45416(11) 0.74116(10) 0.30008(8) 0.0456(3) Uani 1 1 d .
Si3 Si 0.94020(12) 0.59891(10) 0.15912(7) 0.0473(3) Uani 1 1 d .
C1 C 0.5629(4) 1.0808(3) 0.2111(3) 0.0453(9) Uani 1 1 d .
C2 C 0.5677(7) 1.2373(4) 0.2975(4) 0.0867(18) Uani 1 1 d .
H2A H 0.4950 1.2573 0.3467 0.130 Uiso 1 1 calc R
H2B H 0.5979 1.3061 0.2726 0.130 Uiso 1 1 calc R
H2C H 0.6407 1.1751 0.3220 0.130 Uiso 1 1 calc R
C3 C 0.3972(6) 1.2762(5) 0.1934(5) 0.0858(17) Uani 1 1 d .
H3A H 0.3872 1.2569 0.1341 0.129 Uiso 1 1 calc R
H3B H 0.3992 1.3573 0.1867 0.129 Uiso 1 1 calc R
H3C H 0.3227 1.2657 0.2385 0.129 Uiso 1 1 calc R
C4 C 0.4707(4) 0.9372(4) 0.1776(3) 0.0467(10) Uani 1 1 d .
C5 C 0.4155(5) 0.8143(5) 0.0778(4) 0.0763(16) Uani 1 1 d .
H5A H 0.4920 0.7562 0.1020 0.114 Uiso 1 1 calc R
H5B H 0.4314 0.8262 0.0106 0.114 Uiso 1 1 calc R
H5C H 0.3370 0.7867 0.0968 0.114 Uiso 1 1 calc R
C6 C 0.3163(5) 1.0288(5) 0.0598(4) 0.0835(18) Uani 1 1 d .
H6A H 0.2725 1.0891 0.1000 0.125 Uiso 1 1 calc R
H6B H 0.2498 1.0079 0.0333 0.125 Uiso 1 1 calc R
H6C H 0.3748 1.0584 0.0104 0.125 Uiso 1 1 calc R
C7 C 0.8172(5) 1.1918(4) 0.1126(4) 0.0720(14) Uani 1 1 d .
H7A H 0.7791 1.1840 0.0592 0.108 Uiso 1 1 calc R
H7B H 0.9044 1.2039 0.0927 0.108 Uiso 1 1 calc R
H7C H 0.7594 1.2584 0.1423 0.108 Uiso 1 1 calc R
C8 C 0.9091(6) 1.0721(5) 0.2973(4) 0.0849(17) Uani 1 1 d .
H8A H 0.8477 1.1333 0.3312 0.127 Uiso 1 1 calc R
H8B H 0.9917 1.0926 0.2759 0.127 Uiso 1 1 calc R
H8C H 0.9272 0.9980 0.3376 0.127 Uiso 1 1 calc R
C9 C 0.9558(5) 0.9428(5) 0.1326(4) 0.0750(15) Uani 1 1 d .
H9A H 0.9922 0.8756 0.1766 0.112 Uiso 1 1 calc R
H9B H 1.0272 0.9736 0.0990 0.112 Uiso 1 1 calc R
H9C H 0.9126 0.9186 0.0892 0.112 Uiso 1 1 calc R
C10 C 0.4888(5) 0.7281(4) 0.4223(3) 0.0627(12) Uani 1 1 d .
H10A H 0.5839 0.7117 0.4236 0.094 Uiso 1 1 calc R
H10B H 0.4578 0.6647 0.4593 0.094 Uiso 1 1 calc R
H10C H 0.4426 0.8013 0.4475 0.094 Uiso 1 1 calc R
C11 C 0.5282(5) 0.5903(4) 0.2643(4) 0.0786(15) Uani 1 1 d .
H11A H 0.5125 0.5914 0.2010 0.118 Uiso 1 1 calc R
H11B H 0.4870 0.5356 0.3052 0.118 Uiso 1 1 calc R
H11C H 0.6233 0.5656 0.2681 0.118 Uiso 1 1 calc R
C12 C 0.2690(4) 0.7903(4) 0.3006(4) 0.0644(12) Uani 1 1 d .
H12A H 0.2350 0.8716 0.3126 0.097 Uiso 1 1 calc R
H12B H 0.2290 0.7414 0.3486 0.097 Uiso 1 1 calc R
H12C H 0.2470 0.7833 0.2407 0.097 Uiso 1 1 calc R
C13 C 1.1165(5) 0.6036(4) 0.1217(3) 0.0641(12) Uani 1 1 d .
H13A H 1.1182 0.6847 0.1050 0.096 Uiso 1 1 calc R
H13B H 1.1528 0.5610 0.0685 0.096 Uiso 1 1 calc R
H13C H 1.1697 0.5675 0.1722 0.096 Uiso 1 1 calc R
C14 C 0.9438(6) 0.4431(4) 0.2014(3) 0.0723(15) Uani 1 1 d .
H14A H 0.9959 0.4150 0.2532 0.108 Uiso 1 1 calc R
H14B H 0.9837 0.3950 0.1518 0.108 Uiso 1 1 calc R
H14C H 0.8535 0.4383 0.2214 0.108 Uiso 1 1 calc R
C15 C 0.8376(6) 0.6583(5) 0.0562(3) 0.0823(16) Uani 1 1 d .
H15A H 0.7485 0.6498 0.0744 0.123 Uiso 1 1 calc R
H15B H 0.8802 0.6144 0.0045 0.123 Uiso 1 1 calc R
H15C H 0.8322 0.7408 0.0379 0.123 Uiso 1 1 calc R
C16 C 0.6695(5) 0.9433(4) 0.4863(3) 0.0654(13) Uani 1 1 d .
H16A H 0.6836 1.0196 0.4632 0.098 Uiso 1 1 calc R
H16B H 0.6050 0.9500 0.5414 0.098 Uiso 1 1 calc R
H16C H 0.6364 0.9159 0.4391 0.098 Uiso 1 1 calc R
C17 C 0.8412(5) 0.8797(5) 0.5908(3) 0.0756(15) Uani 1 1 d .
H17A H 0.9005 0.8059 0.6152 0.113 Uiso 1 1 calc R
H17B H 0.7669 0.9058 0.6377 0.113 Uiso 1 1 calc R
H17C H 0.8894 0.9385 0.5740 0.113 Uiso 1 1 calc R
C18 C 0.8663(3) 0.7811(3) 0.4529(2) 0.0380(8) Uani 1 1 d .
C19 C 1.0486(3) 0.6242(3) 0.4298(2) 0.0380(8) Uani 1 1 d .
C20 C 1.2059(4) 0.5603(4) 0.5433(3) 0.0591(12) Uani 1 1 d .
H20A H 1.1375 0.6178 0.5769 0.089 Uiso 1 1 calc R
H20B H 1.2864 0.5855 0.5282 0.089 Uiso 1 1 calc R
H20C H 1.2247 0.4847 0.5816 0.089 Uiso 1 1 calc R
C21 C 1.2398(4) 0.4569(4) 0.4036(3) 0.0613(12) Uani 1 1 d .
H21A H 1.1827 0.4344 0.3691 0.092 Uiso 1 1 calc R
H21B H 1.2837 0.3893 0.4445 0.092 Uiso 1 1 calc R
H21C H 1.3063 0.4852 0.3606 0.092 Uiso 1 1 calc R
C22 C 0.9019(3) 0.6896(3) 0.3209(2) 0.0354(8) Uani 1 1 d .

loop_
_atom_site_aniso_label
_atom_site_aniso_U_11
_atom_site_aniso_U_22
_atom_site_aniso_U_33
_atom_site_aniso_U_23
_atom_site_aniso_U_13
_atom_site_aniso_U_12
Co 0.0320(3) 0.0312(3) 0.0454(3) -0.0033(2) -0.0142(2) -0.0070(2)
N1 0.0356(16) 0.0324(16) 0.0550(18) 0.0009(14) -0.0207(14) -0.0057(13)
N2 0.061(2) 0.0363(19) 0.086(3) -0.0064(18) -0.022(2) 0.0042(17)
N3 0.0364(17) 0.0461(19) 0.069(2) 0.0124(16) -0.0220(16) -0.0109(15)
N4 0.053(2) 0.084(3) 0.064(2) 0.021(2) -0.0339(18) -0.036(2)
N5 0.0376(16) 0.0437(18) 0.0464(17) 0.0039(14) -0.0160(14) -0.0160(14)
N6 0.0428(17) 0.0310(15) 0.0408(16) -0.0059(13) -0.0129(13) -0.0035(13)
N7 0.0305(15) 0.0311(15) 0.0424(16) -0.0070(13) -0.0125(12) 0.0016(12)
N8 0.0446(19) 0.052(2) 0.059(2) -0.0242(17) -0.0203(16) 0.0073(16)
N9 0.0302(15) 0.0464(18) 0.0431(17) -0.0029(14) -0.0125(13) -0.0038(14)
N10 0.0339(16) 0.050(2) 0.0502(18) 0.0084(15) -0.0073(14) 0.0045(15)
N11 0.0341(16) 0.0334(16) 0.0431(17) -0.0020(13) -0.0032(13) -0.0015(13)
Si1 0.0473(7) 0.0454(7) 0.0690(8) 0.0019(5) -0.0256(6) -0.0220(5)
Si2 0.0391(6) 0.0387(6) 0.0600(7) 0.0004(5) -0.0099(5) -0.0137(5)
Si3 0.0544(7) 0.0431(6) 0.0433(6) -0.0125(5) -0.0025(5) -0.0100(5)
C1 0.042(2) 0.038(2) 0.052(2) 0.0044(17) -0.0107(17) -0.0081(17)
C2 0.114(5) 0.047(3) 0.093(4) -0.022(3) -0.031(4) 0.002(3)
C3 0.072(4) 0.055(3) 0.109(4) 0.005(3) -0.021(3) 0.010(3)
C4 0.0317(19) 0.059(3) 0.051(2) 0.0079(19) -0.0138(17) -0.0201(18)
C5 0.079(4) 0.107(4) 0.064(3) -0.005(3) -0.026(3) -0.052(3)
C6 0.054(3) 0.121(5) 0.082(3) 0.036(3) -0.037(3) -0.046(3)
C7 0.081(4) 0.062(3) 0.085(3) 0.013(3) -0.027(3) -0.041(3)
C8 0.088(4) 0.093(4) 0.096(4) -0.002(3) -0.052(3) -0.042(3)
C9 0.044(3) 0.073(3) 0.110(4) -0.010(3) 0.003(3) -0.027(2)
C10 0.058(3) 0.059(3) 0.065(3) 0.012(2) -0.016(2) -0.014(2)
C11 0.072(3) 0.048(3) 0.116(4) -0.013(3) 0.001(3) -0.022(3)
C12 0.045(2) 0.072(3) 0.078(3) 0.004(3) -0.009(2) -0.025(2)
C13 0.060(3) 0.065(3) 0.059(3) -0.012(2) 0.003(2) -0.009(2)
C14 0.101(4) 0.047(3) 0.068(3) -0.024(2) 0.014(3) -0.023(3)
C15 0.090(4) 0.105(4) 0.056(3) -0.032(3) -0.013(3) -0.020(3)
C16 0.052(3) 0.065(3) 0.073(3) -0.034(2) -0.022(2) 0.016(2)
C17 0.076(3) 0.089(4) 0.063(3) -0.036(3) -0.026(3) -0.001(3)
C18 0.0332(18) 0.0374(19) 0.0431(19) -0.0057(15) -0.0097(15) -0.0066(15)
C19 0.0258(17) 0.039(2) 0.0417(19) 0.0046(16) -0.0058(14) -0.0030(15)
C20 0.040(2) 0.070(3) 0.059(3) 0.017(2) -0.0194(19) -0.010(2)
C21 0.044(2) 0.049(2) 0.068(3) 0.007(2) 0.002(2) 0.008(2)
C22 0.0343(18) 0.0278(17) 0.0413(19) -0.0024(14) -0.0052(15) -0.0054(15)

loop_
_atom_type_symbol
_atom_type_description
_atom_type_scat_dispersion_real
_atom_type_scat_dispersion_imag
_atom_type_scat_source
C C 0.0033 0.0016 'International Tables Vol C Tables 4.2.6.8 and 6.1.1.4'
H H 0.0000 0.0000 'International Tables Vol C Tables 4.2.6.8 and 6.1.1.4'
N N 0.0061 0.0033 'International Tables Vol C Tables 4.2.6.8 and 6.1.1.4'
Si Si 0.0817 0.0704 'International Tables Vol C Tables 4.2.6.8 and 6.1.1.4'
Co Co 0.3494 0.9721 'International Tables Vol C Tables 4.2.6.8 and 6.1.1.4'

loop_
_geom_angle_atom_site_label_1
_geom_angle_atom_site_label_2
_geom_angle_atom_site_label_3
_geom_angle
N5 Co N1 96.48(12)
N5 Co N6 117.05(13)
N1 Co N6 135.66(13)
N5 Co N7 135.05(12)
N1 Co N7 110.87(11)
N6 Co N7 65.54(11)
N5 Co C22 135.20(12)
N1 Co C22 128.25(11)
N6 Co C22 31.88(11)
N7 Co C22 33.76(11)
C1 N1 Si1 127.0(3)
C1 N1 Co 115.7(2)
Si1 N1 Co 116.40(16)
C1 N2 C2 121.4(4)
C1 N2 C3 119.8(4)
C2 N2 C3 114.8(4)
C1 N3 C4 125.3(3)
C4 N4 C5 122.9(4)
C4 N4 C6 119.9(4)
C5 N4 C6 115.0(4)
C4 N5 Si2 125.9(3)
C4 N5 Co 114.7(2)
Si2 N5 Co 118.88(16)
C22 N6 Si3 123.8(2)
C22 N6 Co 93.6(2)
Si3 N6 Co 141.79(17)
C18 N7 C22 116.1(3)
C18 N7 Co 155.3(2)
C22 N7 Co 87.2(2)
C18 N8 C16 123.2(3)
C18 N8 C17 120.4(3)
C16 N8 C17 116.0(3)
C19 N9 C18 114.7(3)
C19 N10 C20 121.3(4)
C19 N10 C21 120.3(4)
C20 N10 C21 118.4(3)
C19 N11 C22 114.9(3)
N1 Si1 C7 114.0(2)
N1 Si1 C9 107.20(19)
C7 Si1 C9 104.2(3)
N1 Si1 C8 114.2(2)
C7 Si1 C8 109.3(2)
C9 Si1 C8 107.2(3)
N5 Si2 C10 106.86(18)
N5 Si2 C12 111.89(18)
C10 Si2 C12 107.3(2)
N5 Si2 C11 113.1(2)
C10 Si2 C11 105.7(2)
C12 Si2 C11 111.5(2)
N6 Si3 C14 112.00(19)
N6 Si3 C13 112.79(19)
C14 Si3 C13 107.8(2)
N6 Si3 C15 103.6(2)
C14 Si3 C15 110.8(3)
C13 Si3 C15 109.7(3)
N3 C1 N1 126.1(4)
N3 C1 N2 113.4(3)
N1 C1 N2 120.2(4)
N2 C2 H2A 109.5
N2 C2 H2B 109.5
H2A C2 H2B 109.5
N2 C2 H2C 109.5
H2A C2 H2C 109.5
H2B C2 H2C 109.5
N2 C3 H3A 109.5
N2 C3 H3B 109.5
H3A C3 H3B 109.5
N2 C3 H3C 109.5
H3A C3 H3C 109.5
H3B C3 H3C 109.5
N3 C4 N5 125.8(4)
N3 C4 N4 113.5(4)
N5 C4 N4 120.6(4)
N4 C5 H5A 109.5
N4 C5 H5B 109.5
H5A C5 H5B 109.5
N4 C5 H5C 109.5
H5A C5 H5C 109.5
H5B C5 H5C 109.5
N4 C6 H6A 109.5
N4 C6 H6B 109.5
H6A C6 H6B 109.5
N4 C6 H6C 109.5
H6A C6 H6C 109.5
H6B C6 H6C 109.5
Si1 C7 H7A 109.5
Si1 C7 H7B 109.5
H7A C7 H7B 109.5
Si1 C7 H7C 109.5
H7A C7 H7C 109.5
H7B C7 H7C 109.5
Si1 C8 H8A 109.5
Si1 C8 H8B 109.5
H8A C8 H8B 109.5
Si1 C8 H8C 109.5
H8A C8 H8C 109.5
H8B C8 H8C 109.5
Si1 C9 H9A 109.5
Si1 C9 H9B 109.5
H9A C9 H9B 109.5
Si1 C9 H9C 109.5
H9A C9 H9C 109.5
H9B C9 H9C 109.5
Si2 C10 H10A 109.5
Si2 C10 H10B 109.5
H10A C10 H10B 109.5
Si2 C10 H10C 109.5
H10A C10 H10C 109.5
H10B C10 H10C 109.5
Si2 C11 H11A 109.5
Si2 C11 H11B 109.5
H11A C11 H11B 109.5
Si2 C11 H11C 109.5
H11A C11 H11C 109.5
H11B C11 H11C 109.5
Si2 C12 H12A 109.5
Si2 C12 H12B 109.5
H12A C12 H12B 109.5
Si2 C12 H12C 109.5
H12A C12 H12C 109.5
H12B C12 H12C 109.5
Si3 C13 H13A 109.5
Si3 C13 H13B 109.5
H13A C13 H13B 109.5
Si3 C13 H13C 109.5
H13A C13 H13C 109.5
H13B C13 H13C 109.5
Si3 C14 H14A 109.5
Si3 C14 H14B 109.5
H14A C14 H14B 109.5
Si3 C14 H14C 109.5
H14A C14 H14C 109.5
H14B C14 H14C 109.5
Si3 C15 H15A 109.5
Si3 C15 H15B 109.5
H15A C15 H15B 109.5
Si3 C15 H15C 109.5
H15A C15 H15C 109.5
H15B C15 H15C 109.5
N8 C16 H16A 109.5
N8 C16 H16B 109.5
H16A C16 H16B 109.5
N8 C16 H16C 109.5
H16A C16 H16C 109.5
H16B C16 H16C 109.5
N8 C17 H17A 109.5
N8 C17 H17B 109.5
H17A C17 H17B 109.5
N8 C17 H17C 109.5
H17A C17 H17C 109.5
H17B C17 H17C 109.5
N7 C18 N8 118.7(3)
N7 C18 N9 124.5(3)
N8 C18 N9 116.7(3)
N10 C19 N11 116.7(3)
N10 C19 N9 116.4(3)
N11 C19 N9 126.8(3)
N10 C20 H20A 109.5
N10 C20 H20B 109.5
H20A C20 H20B 109.5
N10 C20 H20C 109.5
H20A C20 H20C 109.5
H20B C20 H20C 109.5
N10 C21 H21A 109.5
N10 C21 H21B 109.5
H21A C21 H21B 109.5
N10 C21 H21C 109.5
H21A C21 H21C 109.5
H21B C21 H21C 109.5
N6 C22 N11 123.8(3)
N6 C22 N7 113.3(3)
N11 C22 N7 122.9(3)
N6 C22 Co 54.54(17)
N11 C22 Co 174.9(3)
N7 C22 Co 59.01(17)

loop_
_geom_bond_atom_site_label_1
_geom_bond_atom_site_label_2
_geom_bond_distance
Co N5 1.981(3)
Co N1 2.004(3)
Co N6 2.026(3)
Co N7 2.131(3)
Co C22 2.483(3)
N1 C1 1.337(5)
N1 Si1 1.751(3)
N2 C1 1.386(5)
N2 C2 1.431(6)
N2 C3 1.474(6)
N3 C1 1.335(5)
N3 C4 1.338(5)
N4 C4 1.386(5)
N4 C5 1.450(7)
N4 C6 1.467(6)
N5 C4 1.336(5)
N5 Si2 1.747(3)
N6 C22 1.314(4)
N6 Si3 1.742(3)
N7 C18 1.345(4)
N7 C22 1.381(4)
N8 C18 1.360(5)
N8 C16 1.407(5)
N8 C17 1.468(5)
N9 C19 1.339(5)
N9 C18 1.371(4)
N10 C19 1.328(5)
N10 C20 1.453(5)
N10 C21 1.458(6)
N11 C19 1.344(5)
N11 C22 1.378(4)
Si1 C7 1.832(5)
Si1 C9 1.840(5)
Si1 C8 1.874(5)
Si2 C10 1.868(5)
Si2 C12 1.871(4)
Si2 C11 1.873(5)
Si3 C14 1.864(5)
Si3 C13 1.876(5)
Si3 C15 1.923(5)
C2 H2A 0.9700
C2 H2B 0.9700
C2 H2C 0.9700
C3 H3A 0.9700
C3 H3B 0.9700
C3 H3C 0.9700
C5 H5A 0.9700
C5 H5B 0.9700
C5 H5C 0.9700
C6 H6A 0.9700
C6 H6B 0.9700
C6 H6C 0.9700
C7 H7A 0.9700
C7 H7B 0.9700
C7 H7C 0.9700
C8 H8A 0.9700
C8 H8B 0.9700
C8 H8C 0.9700
C9 H9A 0.9700
C9 H9B 0.9700
C9 H9C 0.9700
C10 H10A 0.9700
C10 H10B 0.9700
C10 H10C 0.9700
C11 H11A 0.9700
C11 H11B 0.9700
C11 H11C 0.9700
C12 H12A 0.9700
C12 H12B 0.9700
C12 H12C 0.9700
C13 H13A 0.9700
C13 H13B 0.9700
C13 H13C 0.9700
C14 H14A 0.9700
C14 H14B 0.9700
C14 H14C 0.9700
C15 H15A 0.9700
C15 H15B 0.9700
C15 H15C 0.9700
C16 H16A 0.9700
C16 H16B 0.9700
C16 H16C 0.9700
C17 H17A 0.9700
C17 H17B 0.9700
C17 H17C 0.9700
C20 H20A 0.9700
C20 H20B 0.9700
C20 H20C 0.9700
C21 H21A 0.9700
C21 H21B 0.9700
C21 H21C 0.9700

loop_
_geom_torsion_atom_site_label_1
_geom_torsion_atom_site_label_2
_geom_torsion_atom_site_label_3
_geom_torsion_atom_site_label_4
_geom_torsion
N5 Co N1 C1 10.5(3)
N6 Co N1 C1 150.9(3)
N7 Co N1 C1 -133.2(3)
C22 Co N1 C1 -166.8(3)
N5 Co N1 Si1 -159.25(19)
N6 Co N1 Si1 -18.8(3)
N7 Co N1 Si1 57.1(2)
C22 Co N1 Si1 23.4(3)
N1 Co N5 C4 21.5(3)
N6 Co N5 C4 -128.6(3)
N7 Co N5 C4 149.9(3)
C22 Co N5 C4 -161.5(3)
N1 Co N5 Si2 -150.3(2)
N6 Co N5 Si2 59.6(2)
N7 Co N5 Si2 -21.9(3)
C22 Co N5 Si2 26.7(3)
N5 Co N6 C22 -133.4(2)
N1 Co N6 C22 91.8(3)
N7 Co N6 C22 -3.6(2)
N5 Co N6 Si3 57.7(3)
N1 Co N6 Si3 -77.0(3)
N7 Co N6 Si3 -172.4(3)
C22 Co N6 Si3 -168.8(4)
N5 Co N7 C18 -90.4(6)
N1 Co N7 C18 33.1(6)
N6 Co N7 C18 165.0(6)
C22 Co N7 C18 161.6(7)
N5 Co N7 C22 108.0(2)
N1 Co N7 C22 -128.5(2)
N6 Co N7 C22 3.41(19)
C1 N1 Si1 C7 -16.9(4)
Co N1 Si1 C7 151.5(2)
C1 N1 Si1 C9 -131.7(4)
Co N1 Si1 C9 36.7(3)
C1 N1 Si1 C8 109.7(4)
Co N1 Si1 C8 -82.0(3)
C4 N5 Si2 C10 -129.6(4)
Co N5 Si2 C10 41.2(3)
C4 N5 Si2 C12 -12.4(4)
Co N5 Si2 C12 158.4(2)
C4 N5 Si2 C11 114.5(4)
Co N5 Si2 C11 -74.7(3)
C22 N6 Si3 C14 66.8(4)
Co N6 Si3 C14 -126.7(3)
C22 N6 Si3 C13 -55.1(4)
Co N6 Si3 C13 111.5(3)
C22 N6 Si3 C15 -173.7(3)
Co N6 Si3 C15 -7.1(4)
C4 N3 C1 N1 23.0(7)
C4 N3 C1 N2 -162.9(4)
Si1 N1 C1 N3 134.8(4)
Co N1 C1 N3 -33.7(5)
Si1 N1 C1 N2 -38.9(5)
Co N1 C1 N2 152.6(3)
C2 N2 C1 N3 149.7(5)
C3 N2 C1 N3 -6.7(6)
C2 N2 C1 N1 -35.8(7)
C3 N2 C1 N1 167.8(4)
C1 N3 C4 N5 22.3(7)
C1 N3 C4 N4 -160.7(4)
Si2 N5 C4 N3 130.3(4)
Co N5 C4 N3 -40.8(5)
Si2 N5 C4 N4 -46.6(5)
Co N5 C4 N4 142.3(3)
C5 N4 C4 N3 156.8(4)
C6 N4 C4 N3 -5.6(6)
C5 N4 C4 N5 -26.0(6)
C6 N4 C4 N5 171.6(4)
C22 N7 C18 N8 -178.7(3)
Co N7 C18 N8 21.9(8)
C22 N7 C18 N9 -0.5(5)
Co N7 C18 N9 -160.0(4)
C16 N8 C18 N7 -0.8(6)
C17 N8 C18 N7 -173.7(4)
C16 N8 C18 N9 -179.1(4)
C17 N8 C18 N9 8.1(6)
C19 N9 C18 N7 -1.7(5)
C19 N9 C18 N8 176.5(3)
C20 N10 C19 N11 178.0(3)
C21 N10 C19 N11 -0.6(5)
C20 N10 C19 N9 -1.1(5)
C21 N10 C19 N9 -179.7(3)
C22 N11 C19 N10 -178.9(3)
C22 N11 C19 N9 0.1(5)
C18 N9 C19 N10 -179.0(3)
C18 N9 C19 N11 1.9(5)
Si3 N6 C22 N11 -2.4(5)
Co N6 C22 N11 -174.1(3)
Si3 N6 C22 N7 177.2(2)
Co N6 C22 N7 5.5(3)
Si3 N6 C22 Co 171.7(3)
C19 N11 C22 N6 176.9(3)
C19 N11 C22 N7 -2.6(5)
C19 N11 C22 Co 108(3)
C18 N7 C22 N6 -176.8(3)
Co N7 C22 N6 -5.2(3)
C18 N7 C22 N11 2.8(5)
Co N7 C22 N11 174.4(3)
C18 N7 C22 Co -171.5(3)
N5 Co C22 N6 66.6(3)
N1 Co C22 N6 -117.2(2)
N7 Co C22 N6 174.1(3)
N5 Co C22 N11 139(3)
N1 Co C22 N11 -45(3)
N6 Co C22 N11 73(3)
N7 Co C22 N11 -113(3)
N5 Co C22 N7 -107.5(2)
N1 Co C22 N7 68.7(2)
N6 Co C22 N7 -174.1(3)
